data_7007852
loop_
_publ_author_name
'Cavell, Kingsley J.'
'Elliott, Mark C.'
'Nielsen, David J.'
'Paine, James S.'

_publ_section_title
;
 Chiral N-heterocyclic carbene ligands based on a biisoquinoline
 template
;
_journal_issue 41
_journal_name_full 'Dalton Transactions'
_journal_page_first 4922
_journal_paper_doi 10.1039/B611647G
_journal_year 2006
_chemical_formula_sum 'C23 H27 B F4 N2'
_chemical_formula_weight 418.28
_chemical_name_common 'Compound 4'
_chemical_name_systematic
;
Compound 4
;
_space_group_IT_number 2
_symmetry_cell_setting triclinic
_symmetry_space_group_name_Hall '-P 1'
_symmetry_space_group_name_H-M 'P -1'
_atom_sites_solution_hydrogens geom
_atom_sites_solution_primary direct
_atom_sites_solution_secondary difmap
_cell_angle_alpha 71.95(3)
_cell_angle_beta 86.98(3)
_cell_angle_gamma 74.82(3)
_cell_formula_units_Z 2
_cell_length_a 8.0210(16)
_cell_length_b 10.697(2)
_cell_length_c 12.929(3)
_cell_measurement_temperature 150(2)
_cell_volume 1017.4(4)
_computing_structure_refinement 'SHELXL-97 (Sheldrick, 1997)'
_computing_structure_solution 'SHELXS-97 (Sheldrick, 1990)'
_diffrn_ambient_temperature 150(2)
_diffrn_measured_fraction_theta_full 0.987
_diffrn_measured_fraction_theta_max 0.987
_diffrn_measurement_device_type 'Nonius Kappa CCD'
_diffrn_radiation_monochromator graphite
_diffrn_radiation_source 'fine-focus sealed tube'
_diffrn_radiation_type MoK\a
_diffrn_radiation_wavelength 0.71073
_diffrn_reflns_av_R_equivalents 0.0378
_diffrn_reflns_av_sigmaI/netI 0.0647
_diffrn_reflns_limit_h_max 10
_diffrn_reflns_limit_h_min -10
_diffrn_reflns_limit_k_max 13
_diffrn_reflns_limit_k_min -13
_diffrn_reflns_limit_l_max 16
_diffrn_reflns_limit_l_min -16
_diffrn_reflns_number 7948
_diffrn_reflns_theta_full 26.99
_diffrn_reflns_theta_max 26.99
_diffrn_reflns_theta_min 3.03
_exptl_absorpt_coefficient_mu 0.105
_exptl_absorpt_correction_T_max 0.988
_exptl_absorpt_correction_T_min 0.838
_exptl_absorpt_correction_type multi-scan
_exptl_absorpt_process_details 'Sortav (Blessing, 1995)'
_exptl_crystal_colour colourless
_exptl_crystal_density_diffrn 1.365
_exptl_crystal_density_method 'not measured'
_exptl_crystal_description block
_exptl_crystal_F_000 440
_exptl_crystal_size_max 0.20
_exptl_crystal_size_mid 0.15
_exptl_crystal_size_min 0.15
_refine_diff_density_max 0.377
_refine_diff_density_min -0.405
_refine_diff_density_rms 0.055
_refine_ls_extinction_method none
_refine_ls_goodness_of_fit_ref 1.052
_refine_ls_hydrogen_treatment constr
_refine_ls_matrix_type full
_refine_ls_number_parameters 275
_refine_ls_number_reflns 4381
_refine_ls_number_restraints 0
_refine_ls_restrained_S_all 1.052
_refine_ls_R_factor_all 0.0847
_refine_ls_R_factor_gt 0.0529
_refine_ls_shift/su_max 0.000
_refine_ls_shift/su_mean 0.000
_refine_ls_structure_factor_coef Fsqd
_refine_ls_weighting_details 'calc w=1/[\s^2^(Fo^2^)+(0.0494P)^2^+0.4072P] where P=(Fo^2^+2Fc^2^)/3'
_refine_ls_weighting_scheme calc
_refine_ls_wR_factor_gt 0.1179
_refine_ls_wR_factor_ref 0.1352
_reflns_number_gt 3049
_reflns_number_total 4381
_reflns_threshold_expression >2sigma(I)
_cod_data_source_file B611647G.txt
_cod_data_source_block 611608
_cod_depositor_comments
;
The following automatic conversions were performed:
'_exptl_absorpt_correction_type' value 'multi scan' changed to
'multi-scan' according to
'/home/saulius/struct/CIF-dictionaries/cif_core.dic' dictionary named
'cif_core.dic' version 2.4.1 from 2010-06-29.

Automatic conversion script
Id: cif_fix_enum 1527 2010-12-29 10:47:43Z saulius 
;
_cod_original_sg_symbol_H-M P-1
_cod_database_code 7007852

loop_
_symmetry_equiv_pos_as_xyz
'x, y, z'
'-x, -y, -z'

loop_
_atom_site_label
_atom_site_type_symbol
_atom_site_fract_x
_atom_site_fract_y
_atom_site_fract_z
_atom_site_U_iso_or_equiv
_atom_site_adp_type
_atom_site_occupancy
_atom_site_symmetry_multiplicity
_atom_site_calc_flag
_atom_site_refinement_flags
_atom_site_disorder_assembly
_atom_site_disorder_group
F1 F 0.04940(19) 0.25921(14) 0.54083(10) 0.0460(4) Uani 1 1 d . . .
N1 N 0.3752(2) 0.34190(15) 0.28731(13) 0.0224(4) Uani 1 1 d . . .
C1 C 0.3055(2) 0.24451(19) 0.34483(16) 0.0225(4) Uani 1 1 d . . .
H1 H 0.2421 0.2485 0.4084 0.027 Uiso 1 1 calc R . .
B1 B 0.1299(3) 0.2284(3) 0.6418(2) 0.0306(6) Uani 1 1 d . . .
F2 F 0.1774(3) 0.33809(18) 0.65131(12) 0.0810(6) Uani 1 1 d . . .
N2 N 0.3314(2) 0.14190(15) 0.30632(12) 0.0216(4) Uani 1 1 d . . .
C2 C 0.4537(2) 0.31064(19) 0.18948(15) 0.0205(4) Uani 1 1 d . . .
H2 H 0.3779 0.3710 0.1248 0.025 Uiso 1 1 calc R . .
F3 F 0.01941(18) 0.19226(16) 0.72246(11) 0.0534(4) Uani 1 1 d . . .
C3 C 0.4426(2) 0.16256(19) 0.20940(15) 0.0212(4) Uani 1 1 d . . .
H3 H 0.5602 0.0988 0.2290 0.025 Uiso 1 1 calc R . .
F4 F 0.2715(2) 0.1220(2) 0.65030(18) 0.0933(7) Uani 1 1 d . . .
C4 C 0.3881(3) 0.46740(19) 0.30900(16) 0.0245(4) Uani 1 1 d . . .
C5 C 0.5813(3) 0.4533(2) 0.31973(16) 0.0264(4) Uani 1 1 d . . .
H5A H 0.5980 0.5417 0.3201 0.032 Uiso 1 1 calc R . .
H5B H 0.6259 0.3855 0.3906 0.032 Uiso 1 1 calc R . .
C6 C 0.6867(3) 0.41035(19) 0.22998(16) 0.0238(4) Uani 1 1 d . . .
C7 C 0.8462(3) 0.4412(2) 0.20555(17) 0.0276(5) Uani 1 1 d . . .
H7 H 0.8855 0.4914 0.2438 0.033 Uiso 1 1 calc R . .
C8 C 0.9473(3) 0.3994(2) 0.12633(17) 0.0299(5) Uani 1 1 d . . .
H8 H 1.0545 0.4223 0.1099 0.036 Uiso 1 1 calc R . .
C9 C 0.8931(3) 0.3242(2) 0.07076(17) 0.0289(5) Uani 1 1 d . . .
H9 H 0.9634 0.2945 0.0171 0.035 Uiso 1 1 calc R . .
C10 C 0.7361(3) 0.29297(19) 0.09413(16) 0.0251(4) Uani 1 1 d . . .
H10 H 0.6990 0.2412 0.0564 0.030 Uiso 1 1 calc R . .
C11 C 0.6315(2) 0.33642(18) 0.17251(15) 0.0216(4) Uani 1 1 d . . .
C12 C 0.2975(3) 0.4790(2) 0.41311(18) 0.0339(5) Uani 1 1 d . . .
H12A H 0.1748 0.4840 0.4053 0.051 Uiso 1 1 calc R . .
H12B H 0.3088 0.5614 0.4271 0.051 Uiso 1 1 calc R . .
H12C H 0.3504 0.3990 0.4741 0.051 Uiso 1 1 calc R . .
C13 C 0.3055(3) 0.5893(2) 0.21181(17) 0.0332(5) Uani 1 1 d . . .
H13A H 0.3661 0.5802 0.1456 0.050 Uiso 1 1 calc R . .
H13B H 0.3139 0.6734 0.2241 0.050 Uiso 1 1 calc R . .
H13C H 0.1837 0.5924 0.2034 0.050 Uiso 1 1 calc R . .
C14 C 0.2539(2) 0.02282(19) 0.34648(15) 0.0229(4) Uani 1 1 d . . .
C15 C 0.3119(3) -0.06278(19) 0.26827(16) 0.0238(4) Uani 1 1 d . . .
H15A H 0.4342 -0.1143 0.2857 0.029 Uiso 1 1 calc R . .
H15B H 0.2421 -0.1297 0.2806 0.029 Uiso 1 1 calc R . .
C16 C 0.2945(2) 0.02041(19) 0.15017(16) 0.0223(4) Uani 1 1 d . . .
C17 C 0.2197(3) -0.0129(2) 0.07080(17) 0.0268(5) Uani 1 1 d . . .
H17 H 0.1706 -0.0885 0.0914 0.032 Uiso 1 1 calc R . .
C18 C 0.2163(3) 0.0632(2) -0.03802(17) 0.0294(5) Uani 1 1 d . . .
H18 H 0.1670 0.0384 -0.0915 0.035 Uiso 1 1 calc R . .
C19 C 0.2845(3) 0.1753(2) -0.06884(17) 0.0293(5) Uani 1 1 d . . .
H19 H 0.2827 0.2270 -0.1434 0.035 Uiso 1 1 calc R . .
C20 C 0.3558(2) 0.2118(2) 0.00999(16) 0.0258(4) Uani 1 1 d . . .
H20 H 0.4004 0.2898 -0.0107 0.031 Uiso 1 1 calc R . .
C21 C 0.3616(2) 0.13466(19) 0.11846(15) 0.0210(4) Uani 1 1 d . . .
C22 C 0.3233(3) -0.0619(2) 0.46133(16) 0.0300(5) Uani 1 1 d . . .
H22A H 0.4497 -0.0916 0.4613 0.045 Uiso 1 1 calc R . .
H22B H 0.2764 -0.1418 0.4858 0.045 Uiso 1 1 calc R . .
H22C H 0.2883 -0.0068 0.5107 0.045 Uiso 1 1 calc R . .
C23 C 0.0577(2) 0.0752(2) 0.34424(17) 0.0269(5) Uani 1 1 d . . .
H23A H 0.0252 0.1349 0.3902 0.040 Uiso 1 1 calc R . .
H23B H 0.0062 -0.0020 0.3718 0.040 Uiso 1 1 calc R . .
H23C H 0.0157 0.1263 0.2693 0.040 Uiso 1 1 calc R . .

loop_
_atom_site_aniso_label
_atom_site_aniso_U_11
_atom_site_aniso_U_22
_atom_site_aniso_U_33
_atom_site_aniso_U_23
_atom_site_aniso_U_13
_atom_site_aniso_U_12
F1 0.0642(10) 0.0518(8) 0.0289(7) -0.0158(6) 0.0017(6) -0.0228(7)
N1 0.0253(9) 0.0218(8) 0.0248(9) -0.0124(7) 0.0072(7) -0.0087(7)
C1 0.0219(10) 0.0254(10) 0.0227(10) -0.0097(8) 0.0028(8) -0.0078(8)
B1 0.0333(13) 0.0357(14) 0.0310(14) -0.0179(11) 0.0073(11) -0.0148(11)
F2 0.1571(19) 0.0841(12) 0.0395(9) -0.0228(8) 0.0126(10) -0.0926(13)
N2 0.0249(9) 0.0223(8) 0.0211(8) -0.0085(7) 0.0046(7) -0.0107(7)
C2 0.0210(10) 0.0235(10) 0.0193(10) -0.0094(8) 0.0038(8) -0.0070(8)
F3 0.0489(9) 0.0870(11) 0.0333(8) -0.0176(7) 0.0123(7) -0.0361(8)
C3 0.0194(10) 0.0229(10) 0.0230(10) -0.0092(8) 0.0053(8) -0.0067(8)
F4 0.0395(10) 0.1266(17) 0.1260(17) -0.0909(15) -0.0220(10) 0.0253(10)
C4 0.0315(11) 0.0211(10) 0.0265(11) -0.0120(8) 0.0062(9) -0.0118(8)
C5 0.0338(11) 0.0257(10) 0.0249(11) -0.0112(9) 0.0027(9) -0.0127(9)
C6 0.0268(11) 0.0204(10) 0.0249(11) -0.0057(8) 0.0000(8) -0.0085(8)
C7 0.0283(11) 0.0244(10) 0.0321(12) -0.0061(9) -0.0031(9) -0.0127(9)
C8 0.0211(10) 0.0297(11) 0.0374(12) -0.0048(9) 0.0021(9) -0.0106(9)
C9 0.0257(11) 0.0322(11) 0.0272(11) -0.0079(9) 0.0056(9) -0.0070(9)
C10 0.0256(11) 0.0265(10) 0.0247(11) -0.0085(9) 0.0021(8) -0.0088(9)
C11 0.0216(10) 0.0207(9) 0.0214(10) -0.0039(8) 0.0021(8) -0.0071(8)
C12 0.0410(13) 0.0334(12) 0.0363(13) -0.0205(10) 0.0111(10) -0.0149(10)
C13 0.0385(13) 0.0232(10) 0.0368(13) -0.0113(9) 0.0021(10) -0.0039(9)
C14 0.0264(10) 0.0204(9) 0.0240(10) -0.0066(8) 0.0038(8) -0.0104(8)
C15 0.0245(10) 0.0190(9) 0.0290(11) -0.0090(8) -0.0004(8) -0.0056(8)
C16 0.0186(9) 0.0214(10) 0.0286(11) -0.0121(8) 0.0029(8) -0.0031(8)
C17 0.0251(11) 0.0263(10) 0.0345(12) -0.0167(9) 0.0034(9) -0.0078(9)
C18 0.0290(11) 0.0360(12) 0.0288(11) -0.0178(9) -0.0009(9) -0.0079(9)
C19 0.0282(11) 0.0360(12) 0.0254(11) -0.0133(9) 0.0046(9) -0.0077(9)
C20 0.0243(10) 0.0297(11) 0.0287(11) -0.0139(9) 0.0056(8) -0.0107(9)
C21 0.0168(9) 0.0245(10) 0.0245(10) -0.0129(8) 0.0043(8) -0.0043(8)
C22 0.0360(12) 0.0265(11) 0.0281(11) -0.0057(9) -0.0007(9) -0.0118(9)
C23 0.0273(11) 0.0251(10) 0.0302(11) -0.0092(9) 0.0043(9) -0.0099(9)

loop_
_atom_type_symbol
_atom_type_description
_atom_type_scat_dispersion_real
_atom_type_scat_dispersion_imag
_atom_type_scat_source
C C 0.0033 0.0016 'International Tables Vol C Tables 4.2.6.8 and 6.1.1.4'
H H 0.0000 0.0000 'International Tables Vol C Tables 4.2.6.8 and 6.1.1.4'
B B 0.0013 0.0007 'International Tables Vol C Tables 4.2.6.8 and 6.1.1.4'
N N 0.0061 0.0033 'International Tables Vol C Tables 4.2.6.8 and 6.1.1.4'
F F 0.0171 0.0103 'International Tables Vol C Tables 4.2.6.8 and 6.1.1.4'

loop_
_geom_angle_atom_site_label_1
_geom_angle_atom_site_label_2
_geom_angle_atom_site_label_3
_geom_angle
_geom_angle_site_symmetry_1
_geom_angle_site_symmetry_3
_geom_angle_publ_flag
C1 N1 C2 110.31(14) . . ?
C1 N1 C4 130.10(16) . . ?
C2 N1 C4 119.57(14) . . ?
N2 C1 N1 113.72(16) . . ?
F3 B1 F4 109.8(2) . . ?
F3 B1 F2 108.64(18) . . ?
F4 B1 F2 110.3(2) . . ?
F3 B1 F1 109.70(19) . . ?
F4 B1 F1 107.54(18) . . ?
F2 B1 F1 110.9(2) . . ?
C1 N2 C3 110.35(14) . . ?
C1 N2 C14 126.38(15) . . ?
C3 N2 C14 123.16(14) . . ?
N1 C2 C11 111.40(15) . . ?
N1 C2 C3 102.73(14) . . ?
C11 C2 C3 117.06(15) . . ?
N2 C3 C21 109.21(14) . . ?
N2 C3 C2 101.88(13) . . ?
C21 C3 C2 116.68(16) . . ?
N1 C4 C12 110.36(15) . . ?
N1 C4 C5 105.50(15) . . ?
C12 C4 C5 111.02(17) . . ?
N1 C4 C13 108.15(16) . . ?
C12 C4 C13 110.72(17) . . ?
C5 C4 C13 110.93(16) . . ?
C6 C5 C4 114.08(16) . . ?
C11 C6 C7 118.61(18) . . ?
C11 C6 C5 121.70(17) . . ?
C7 C6 C5 119.66(17) . . ?
C8 C7 C6 120.80(18) . . ?
C7 C8 C9 120.32(18) . . ?
C10 C9 C8 119.48(18) . . ?
C9 C10 C11 120.80(18) . . ?
C10 C11 C6 119.97(17) . . ?
C10 C11 C2 119.42(16) . . ?
C6 C11 C2 120.49(16) . . ?
N2 C14 C23 108.97(15) . . ?
N2 C14 C22 109.84(15) . . ?
C23 C14 C22 110.90(16) . . ?
N2 C14 C15 106.15(14) . . ?
C23 C14 C15 111.31(16) . . ?
C22 C14 C15 109.55(16) . . ?
C16 C15 C14 113.67(15) . . ?
C17 C16 C21 118.77(18) . . ?
C17 C16 C15 123.23(17) . . ?
C21 C16 C15 117.97(17) . . ?
C18 C17 C16 120.66(18) . . ?
C19 C18 C17 120.20(19) . . ?
C18 C19 C20 119.75(19) . . ?
C21 C20 C19 120.09(18) . . ?
C20 C21 C16 120.50(17) . . ?
C20 C21 C3 124.10(16) . . ?
C16 C21 C3 115.38(17) . . ?

loop_
_geom_bond_atom_site_label_1
_geom_bond_atom_site_label_2
_geom_bond_distance
_geom_bond_site_symmetry_2
_geom_bond_publ_flag
F1 B1 1.393(3) . ?
N1 C1 1.316(2) . ?
N1 C2 1.475(2) . ?
N1 C4 1.483(2) . ?
C1 N2 1.305(2) . ?
B1 F3 1.362(3) . ?
B1 F4 1.362(3) . ?
B1 F2 1.366(3) . ?
N2 C3 1.493(2) . ?
N2 C14 1.500(2) . ?
C2 C11 1.514(2) . ?
C2 C3 1.550(2) . ?
C3 C21 1.514(3) . ?
C4 C12 1.519(3) . ?
C4 C5 1.527(3) . ?
C4 C13 1.529(3) . ?
C5 C6 1.515(3) . ?
C6 C11 1.399(3) . ?
C6 C7 1.400(3) . ?
C7 C8 1.383(3) . ?
C8 C9 1.388(3) . ?
C9 C10 1.380(3) . ?
C10 C11 1.395(3) . ?
C14 C23 1.524(3) . ?
C14 C22 1.525(3) . ?
C14 C15 1.542(3) . ?
C15 C16 1.503(3) . ?
C16 C17 1.394(3) . ?
C16 C21 1.401(3) . ?
C17 C18 1.388(3) . ?
C18 C19 1.385(3) . ?
C19 C20 1.394(3) . ?
C20 C21 1.386(3) . ?

loop_
_cod_related_entry_id
_cod_related_entry_database
_cod_related_entry_code
1 ChemSpider 29336095
